data_7063882
loop_
_publ_author_name
'Sarkar, Gayetri'
'Paramanik, Krishnendu'
'Bandopadhyay, Nilaj'
'Chatterjee, Souvik'
'Saha, Subhajit'
'Panda, Subhra Jyoti'
'Purohit, Chandra Shekhar'
'Biswas, Bhaskar'
'Das, Hari Sankar'

_publ_section_title
;
 Copper(ii) phenalenyl complexes: structures, redox properties and
 catalytic activity towards Sonogashira coupling reactions
;
_journal_issue 20
_journal_name_full 'New Journal of Chemistry'
_journal_page_first 8232
_journal_page_last 8238
_journal_paper_doi 10.1039/D5NJ00906E
_journal_volume 49
_journal_year 2025
_chemical_formula_moiety 'C38 H24 Cu N2 O2'
_chemical_formula_sum 'C38 H24 Cu N2 O2'
_chemical_formula_weight 604.13
_space_group_crystal_system triclinic
_space_group_IT_number 2
_space_group_name_Hall '-P 1'
_space_group_name_H-M_alt 'P -1'
_atom_sites_solution_hydrogens geom
_atom_sites_solution_primary dual
_audit_creation_date 2023-08-02
_audit_creation_method
;
Olex2 1.5
(compiled 2023.02.24 svn.rf166f9f3 for OlexSys, GUI svn.r6725)
;
_audit_update_record
;
2024-12-16 deposited with the CCDC.	2025-04-14 downloaded from the CCDC.
;
_cell_angle_alpha 114.720(2)
_cell_angle_beta 110.413(2)
_cell_angle_gamma 95.321(2)
_cell_formula_units_Z 2
_cell_length_a 10.7531(3)
_cell_length_b 11.6550(3)
_cell_length_c 13.0553(3)
_cell_measurement_reflns_used 15829
_cell_measurement_temperature 100.01(10)
_cell_measurement_theta_max 77.8010
_cell_measurement_theta_min 4.1030
_cell_volume 1337.10(7)
_computing_cell_refinement 'CrysAlisPro 1.171.42.89a (Rigaku OD, 2023)'
_computing_data_collection 'CrysAlisPro 1.171.42.89a (Rigaku OD, 2023)'
_computing_data_reduction 'CrysAlisPro 1.171.42.89a (Rigaku OD, 2023)'
_computing_molecular_graphics 'Olex2 1.5 (Dolomanov et al., 2009)'
_computing_publication_material 'Olex2 1.5 (Dolomanov et al., 2009)'
_computing_structure_refinement 'SHELXL 2019/2 (Sheldrick, 2015)'
_computing_structure_solution 'SHELXT 2014/5 (Sheldrick, 2014)'
_diffrn_ambient_environment N~2~
_diffrn_ambient_temperature 100.01(10)
_diffrn_detector 'Hybrid Pixel Array Detector'
_diffrn_detector_area_resol_mean 5.8140
_diffrn_detector_type 'Pilatus 200K'
_diffrn_measured_fraction_theta_full 0.9986
_diffrn_measured_fraction_theta_max 0.9770
_diffrn_measurement_details
;
List of Runs (angles in degrees, time in seconds):

  # Type    Start    End  Width  t~exp~   \w     \q     \k     \f   Frames
#--------------------------------------------------------------------------
  1  \w    -93.00 -11.00   0.50    0.10    --  -38.50 134.00 157.00  164
  2  \w    -94.00 -11.00   0.50    0.10    --  -38.50 135.00 -22.00  166
  3  \w     33.00 105.00   0.50    0.10    --   49.56-134.00  91.00  144
  4  \w     45.00 119.00   0.50    0.20    --  107.46-134.00  91.00  148
  5  \w     93.00 170.00   0.50    0.20    --  107.46 134.00 157.00  154
  6  \w     44.00 120.00   0.50    0.20    --  107.46-135.00 -88.00  152
  7  \w     93.00 171.00   0.50    0.20    --  107.46 135.00 -22.00  156
  8  \w    -42.00  28.00   0.50    0.10    --  -38.50  37.00  60.00  140
  9  \w   -101.00 -21.00   0.50    0.10    --  -38.50 -68.00  99.78  160
 10  \w   -102.00 -20.00   0.50    0.10    --  -38.50 -71.00 -90.96  164
 11  \w     46.00 116.00   0.50    0.10    --   49.56  37.00 -90.00  140
 12  \w     46.00 116.00   0.50    0.10    --   49.56  37.00 150.00  140
 13  \w     32.00 106.00   0.50    0.10    --   49.56-135.00 -88.00  148
 14  \w    -17.00  53.00   0.50    0.10    --   49.56 -37.00-150.00  140
 15  \w     43.00 112.00   0.50    0.20    --  107.46 -45.00 -90.00  138
 16  \w    104.00 176.00   0.50    0.20    --  107.46  30.00-150.00  144
 17  \w    104.00 176.00   0.50    0.20    --  107.46  30.00 -30.00  144
 18  \w    103.00 172.00   0.50    0.20    --  107.46  77.00-120.00  138
 19  \w     45.00 113.00   0.50    0.20    --  107.46-125.00  30.00  136
 20  \w    104.00 174.00   0.50    0.20    --  107.46  36.00 103.69  140
 21  \w     43.00 131.00   0.50    0.20    --  107.46 -77.00  90.00  176
 22  \w     97.00 170.00   0.50    0.20    --  107.46 125.00  30.00  146
 23  \w     39.00 107.00   0.50    0.20    --  107.46 -94.00  90.00  136
 24  \w     45.00 121.00   0.50    0.20    --  107.46 -61.00-150.00  152
 25  \w     43.00 112.00   0.50    0.20    --  107.46 -45.00  60.00  138
 26  \w    103.00 172.00   0.50    0.20    --  107.46  77.00 120.00  138
 27  \w     43.00 112.00   0.50    0.20    --  107.46 -45.00 150.00  138
 28  \w     46.00 112.00   0.50    0.20    --  107.46-125.00  60.00  132
 29  \w     39.00 107.00   0.50    0.20    --  107.46 -94.00 -60.00  136
 30  \w    106.00 168.00   0.50    0.20    --  107.46  77.00-180.00  124
 31  \w     44.00 111.00   0.50    0.20    --  107.46 -45.00  90.00  134
 32  \w     74.00 108.00   0.50    0.20    --  107.46-103.00 155.12   68
 33  \w    111.00 143.00   0.50    0.20    --  107.46  77.00 -30.00   64
 34  \w     46.00  89.00   0.50    0.20    --  107.46 -61.00  30.00   86
 35  \w    104.00 171.00   0.50    0.20    --  107.46  30.00  90.00  134
;
_diffrn_measurement_device 'four-circle diffractometer'
_diffrn_measurement_device_type 'SuperNova, Dual, Cu at home/near, Pilatus 200K'
_diffrn_measurement_method '\w scans'
_diffrn_orient_matrix_type 'CrysAlisPro convention (1999,Acta A55,543-557)'
_diffrn_orient_matrix_UB_11 -0.0098733000
_diffrn_orient_matrix_UB_12 -0.1447466000
_diffrn_orient_matrix_UB_13 -0.0811651000
_diffrn_orient_matrix_UB_21 0.0733424000
_diffrn_orient_matrix_UB_22 -0.0111321000
_diffrn_orient_matrix_UB_23 0.1186559000
_diffrn_orient_matrix_UB_31 -0.1410094000
_diffrn_orient_matrix_UB_32 -0.0436361000
_diffrn_orient_matrix_UB_33 -0.0021804000
_diffrn_radiation_monochromator mirror
_diffrn_radiation_probe x-ray
_diffrn_radiation_type 'Cu K\a'
_diffrn_radiation_wavelength 1.54184
_diffrn_reflns_av_R_equivalents 0.0532
_diffrn_reflns_av_unetI/netI 0.0409
_diffrn_reflns_Laue_measured_fraction_full 0.998
_diffrn_reflns_Laue_measured_fraction_max 0.975
_diffrn_reflns_limit_h_max 10
_diffrn_reflns_limit_h_min -13
_diffrn_reflns_limit_k_max 14
_diffrn_reflns_limit_k_min -14
_diffrn_reflns_limit_l_max 16
_diffrn_reflns_limit_l_min -16
_diffrn_reflns_number 21179
_diffrn_reflns_point_group_measured_fraction_full 0.998
_diffrn_reflns_point_group_measured_fraction_max 0.975
_diffrn_reflns_theta_full 67.684
_diffrn_reflns_theta_max 78.074
_diffrn_reflns_theta_min 4.126
_diffrn_source 'micro-focus sealed X-ray tube'
_diffrn_source_type 'SuperNova (Cu) X-ray Source'
_exptl_absorpt_coefficient_mu 1.474
_exptl_absorpt_correction_T_max 1.00000
_exptl_absorpt_correction_T_min 0.46115
_exptl_absorpt_correction_type multi-scan
_exptl_absorpt_process_details
;
CrysAlisPro 1.171.42.89a (Rigaku Oxford Diffraction, 2023)
Empirical absorption correction using spherical harmonics,
implemented in SCALE3 ABSPACK scaling algorithm.
;
_exptl_crystal_colour 'clear reddish pink'
_exptl_crystal_colour_lustre clear
_exptl_crystal_colour_modifier reddish
_exptl_crystal_colour_primary pink
_exptl_crystal_density_diffrn 1.501
_exptl_crystal_description needle
_exptl_crystal_F_000 622
_exptl_crystal_preparation 'As per the reaction scheme'
_exptl_crystal_recrystallization_method 'Slow evaporation'
_exptl_crystal_size_max 0.28
_exptl_crystal_size_mid 0.23
_exptl_crystal_size_min 0.2
_refine_diff_density_max 0.396
_refine_diff_density_min -0.681
_refine_diff_density_rms 0.069
_refine_ls_extinction_method none
_refine_ls_goodness_of_fit_ref 1.085
_refine_ls_hydrogen_treatment constr
_refine_ls_matrix_type full
_refine_ls_number_parameters 388
_refine_ls_number_reflns 5587
_refine_ls_number_restraints 0
_refine_ls_restrained_S_all 1.085
_refine_ls_R_factor_all 0.0439
_refine_ls_R_factor_gt 0.0405
_refine_ls_shift/su_max 0.001
_refine_ls_shift/su_mean 0.000
_refine_ls_structure_factor_coef Fsqd
_refine_ls_weighting_details 'w=1/[\s^2^(Fo^2^)+(0.0598P)^2^+0.7793P] where P=(Fo^2^+2Fc^2^)/3'
_refine_ls_weighting_scheme calc
_refine_ls_wR_factor_gt 0.1113
_refine_ls_wR_factor_ref 0.1141
_reflns_Friedel_coverage 0.000
_reflns_number_gt 5089
_reflns_number_total 5587
_reflns_threshold_expression 'I > 2\s(I)'
_cod_data_source_file d5nj00906e2.cif
_cod_data_source_block sjp-kcu11_auto
_cod_original_cell_volume 1337.09(6)
_cod_database_code 7063882
_shelx_shelxl_version_number 2019/2
_chemical_oxdiff_formula 'O C H N Cl Cu'
_chemical_oxdiff_usercomment 'PINKISH RED'
_shelx_space_group_comment
;
The symmetry employed for this shelxl refinement is uniquely defined
by the following loop, which should always be used as a source of
symmetry information in preference to the above space-group names.
They are only intended as comments.
;
_shelx_estimated_absorpt_t_max 0.757
_shelx_estimated_absorpt_t_min 0.683
_diffrn_oxdiff_digest_frames
;
01d0180bbd46526036f0d09dadc9ec0c7f00051104b
;
_olex2_refinement_description
;
1. Fixed Uiso
 At 1.2 times of:
  All C(H) groups
2.a Aromatic/amide H refined with riding coordinates:
 C2(H2), C3(H3), C8(H8), C9(H9), C11(H11), C12(H12), C13(H13), C15(H15),
 C16(H16), C17(H17), C18(H18), C19(H19), C21(H21), C22(H22), C27(H27), C28(H28),
  C30(H30), C31(H31), C32(H32), C34(H34), C35(H35), C36(H36), C37(H37), C38(H38)
;
_olex2_exptl_crystal_mounting_method 'Mounted on the loop'
_olex2_submission_special_instructions 'No special instructions were received'
_oxdiff_exptl_absorpt_empirical_details
;
Empirical correction (ABSPACK) includes:
- Absorption correction using spherical harmonics
- Frame scaling
;
_oxdiff_exptl_absorpt_empirical_full_max 1.525
_oxdiff_exptl_absorpt_empirical_full_min 0.605

loop_
_space_group_symop_operation_xyz
'x, y, z'
'-x, -y, -z'

loop_
_atom_site_label
_atom_site_type_symbol
_atom_site_fract_x
_atom_site_fract_y
_atom_site_fract_z
_atom_site_U_iso_or_equiv
_atom_site_adp_type
_atom_site_occupancy
_atom_site_site_symmetry_order
_atom_site_calc_flag
_atom_site_refinement_flags_posn
_atom_site_refinement_flags_adp
_atom_site_refinement_flags_occupancy
_atom_site_disorder_assembly
_atom_site_disorder_group
Cu1 Cu 0.33021(3) 0.62830(2) 0.61824(2) 0.01851(10) Uani 1 1 d . . . . .
O1 O 0.45402(13) 0.77201(13) 0.77475(12) 0.0226(3) Uani 1 1 d . . . . .
O2 O 0.17652(14) 0.48314(13) 0.49665(13) 0.0232(3) Uani 1 1 d . . . . .
N1 N 0.44152(15) 0.51061(15) 0.65081(14) 0.0178(3) Uani 1 1 d . . . . .
N2 N 0.25178(16) 0.74157(15) 0.55070(15) 0.0196(3) Uani 1 1 d . . . . .
C1 C 0.58150(19) 0.78647(18) 0.84120(17) 0.0190(3) Uani 1 1 d . . . . .
C2 C 0.6610(2) 0.91855(19) 0.93678(18) 0.0237(4) Uani 1 1 d . . . . .
H2 H 0.616653 0.986748 0.949729 0.028 Uiso 1 1 calc R U . . .
C3 C 0.7980(2) 0.94838(19) 1.00904(18) 0.0235(4) Uani 1 1 d . . . . .
H3 H 0.848328 1.037203 1.069528 0.028 Uiso 1 1 calc R U . . .
C4 C 0.86721(19) 0.84811(19) 0.99532(17) 0.0212(4) Uani 1 1 d . . . . .
C5 C 0.79035(18) 0.71558(18) 0.90510(16) 0.0183(3) Uani 1 1 d . . . . .
C6 C 0.64583(18) 0.68285(18) 0.82614(16) 0.0179(3) Uani 1 1 d . . . . .
C7 C 0.86056(19) 0.61666(19) 0.89616(17) 0.0201(4) Uani 1 1 d . . . . .
C8 C 0.78231(19) 0.48236(19) 0.80845(17) 0.0204(4) Uani 1 1 d . . . . .
H8 H 0.827479 0.415114 0.802654 0.024 Uiso 1 1 calc R U . . .
C9 C 0.64606(19) 0.44859(18) 0.73370(17) 0.0195(4) Uani 1 1 d . . . . .
H9 H 0.597654 0.358088 0.678935 0.023 Uiso 1 1 calc R U . . .
C10 C 0.57141(18) 0.54649(17) 0.73455(16) 0.0169(3) Uani 1 1 d . . . . .
C11 C 1.0093(2) 0.8786(2) 1.06919(18) 0.0253(4) Uani 1 1 d . . . . .
H11 H 1.060383 0.967713 1.127813 0.030 Uiso 1 1 calc R U . . .
C12 C 1.0763(2) 0.7810(2) 1.05809(19) 0.0270(4) Uani 1 1 d . . . . .
H12 H 1.172486 0.803120 1.108392 0.032 Uiso 1 1 calc R U . . .
C13 C 1.00149(19) 0.6503(2) 0.97260(18) 0.0237(4) Uani 1 1 d . . . . .
H13 H 1.046815 0.583106 0.966115 0.028 Uiso 1 1 calc R U . . .
C14 C 0.37183(17) 0.37313(17) 0.56982(17) 0.0173(3) Uani 1 1 d . . . . .
C15 C 0.35163(19) 0.31543(19) 0.44599(18) 0.0216(4) Uani 1 1 d . . . . .
H15 H 0.392049 0.364688 0.417474 0.026 Uiso 1 1 calc R U . . .
C16 C 0.2725(2) 0.18601(19) 0.36413(18) 0.0245(4) Uani 1 1 d . . . . .
H16 H 0.258689 0.146630 0.279486 0.029 Uiso 1 1 calc R U . . .
C17 C 0.2135(2) 0.11393(18) 0.40556(18) 0.0235(4) Uani 1 1 d . . . . .
H17 H 0.158603 0.025461 0.349276 0.028 Uiso 1 1 calc R U . . .
C18 C 0.2349(2) 0.17134(19) 0.52931(18) 0.0230(4) Uani 1 1 d . . . . .
H18 H 0.195120 0.121717 0.557905 0.028 Uiso 1 1 calc R U . . .
C19 C 0.31394(19) 0.30080(18) 0.61172(18) 0.0204(4) Uani 1 1 d . . . . .
H19 H 0.328377 0.339781 0.696518 0.025 Uiso 1 1 calc R U . . .
C20 C 0.06919(18) 0.47107(18) 0.40519(17) 0.0194(4) Uani 1 1 d . . . . .
C21 C -0.02977(19) 0.34299(18) 0.33079(18) 0.0215(4) Uani 1 1 d . . . . .
H21 H -0.010724 0.274838 0.350428 0.026 Uiso 1 1 calc R U . . .
C22 C -0.14966(19) 0.31778(18) 0.23321(18) 0.0209(4) Uani 1 1 d . . . . .
H22 H -0.214920 0.233566 0.187754 0.025 Uiso 1 1 calc R U . . .
C23 C -0.17865(18) 0.41640(18) 0.19825(17) 0.0200(4) Uani 1 1 d . . . . .
C24 C -0.08091(18) 0.54266(18) 0.26797(17) 0.0184(3) Uani 1 1 d . . . . .
C25 C 0.04356(18) 0.57290(18) 0.37480(17) 0.0181(4) Uani 1 1 d . . . . .
C26 C -0.10906(19) 0.63704(19) 0.22754(17) 0.0203(4) Uani 1 1 d . . . . .
C27 C -0.0131(2) 0.76477(19) 0.29905(18) 0.0225(4) Uani 1 1 d . . . . .
H27 H -0.030177 0.828599 0.272601 0.027 Uiso 1 1 calc R U . . .
C28 C 0.1017(2) 0.79765(18) 0.40355(18) 0.0222(4) Uani 1 1 d . . . . .
H28 H 0.161219 0.884793 0.449661 0.027 Uiso 1 1 calc R U . . .
C29 C 0.13703(18) 0.70410(18) 0.44755(17) 0.0184(3) Uani 1 1 d . . . . .
C30 C -0.29942(19) 0.3889(2) 0.09340(18) 0.0231(4) Uani 1 1 d . . . . .
H30 H -0.365836 0.305461 0.049220 0.028 Uiso 1 1 calc R U . . .
C31 C -0.3234(2) 0.4805(2) 0.05340(18) 0.0250(4) Uani 1 1 d . . . . .
H31 H -0.404303 0.459453 -0.018936 0.030 Uiso 1 1 calc R U . . .
C32 C -0.2280(2) 0.6042(2) 0.11986(18) 0.0230(4) Uani 1 1 d . . . . .
H32 H -0.243885 0.667083 0.091866 0.028 Uiso 1 1 calc R U . . .
C33 C 0.33168(19) 0.87713(18) 0.62002(17) 0.0207(4) Uani 1 1 d . . . . .
C34 C 0.3059(2) 0.96768(19) 0.71562(19) 0.0246(4) Uani 1 1 d . . . . .
H34 H 0.231634 0.941027 0.731585 0.030 Uiso 1 1 calc R U . . .
C35 C 0.3887(2) 1.0966(2) 0.7874(2) 0.0284(4) Uani 1 1 d . . . . .
H35 H 0.371075 1.158082 0.852671 0.034 Uiso 1 1 calc R U . . .
C36 C 0.4970(2) 1.13630(19) 0.76443(19) 0.0278(4) Uani 1 1 d . . . . .
H36 H 0.553600 1.224727 0.813893 0.033 Uiso 1 1 calc R U . . .
C37 C 0.5225(2) 1.0469(2) 0.6694(2) 0.0273(4) Uani 1 1 d . . . . .
H37 H 0.596327 1.073984 0.653146 0.033 Uiso 1 1 calc R U . . .
C38 C 0.4401(2) 0.91709(19) 0.59735(19) 0.0249(4) Uani 1 1 d . . . . .
H38 H 0.458234 0.855724 0.532434 0.030 Uiso 1 1 calc R U . . .

loop_
_atom_site_aniso_label
_atom_site_aniso_U_11
_atom_site_aniso_U_22
_atom_site_aniso_U_33
_atom_site_aniso_U_23
_atom_site_aniso_U_13
_atom_site_aniso_U_12
Cu1 0.01667(16) 0.01358(15) 0.01884(16) 0.00659(12) 0.00287(11) 0.00204(10)
O1 0.0193(6) 0.0179(6) 0.0216(7) 0.0062(5) 0.0035(5) 0.0047(5)
O2 0.0199(6) 0.0171(6) 0.0244(7) 0.0105(6) 0.0010(5) 0.0020(5)
N1 0.0170(7) 0.0141(7) 0.0172(7) 0.0058(6) 0.0049(6) 0.0018(6)
N2 0.0184(7) 0.0149(7) 0.0203(8) 0.0079(6) 0.0045(6) 0.0015(6)
C1 0.0207(8) 0.0162(8) 0.0160(8) 0.0066(7) 0.0056(7) 0.0020(7)
C2 0.0250(9) 0.0171(9) 0.0223(9) 0.0059(8) 0.0081(8) 0.0038(7)
C3 0.0255(9) 0.0160(9) 0.0178(9) 0.0033(7) 0.0052(7) -0.0017(7)
C4 0.0198(9) 0.0213(9) 0.0155(8) 0.0067(7) 0.0045(7) -0.0006(7)
C5 0.0177(8) 0.0190(8) 0.0148(8) 0.0074(7) 0.0053(7) 0.0014(7)
C6 0.0176(8) 0.0170(8) 0.0157(8) 0.0070(7) 0.0055(7) 0.0020(7)
C7 0.0177(8) 0.0239(9) 0.0166(8) 0.0091(7) 0.0064(7) 0.0044(7)
C8 0.0205(9) 0.0204(9) 0.0209(9) 0.0103(8) 0.0087(7) 0.0075(7)
C9 0.0200(9) 0.0163(8) 0.0178(8) 0.0056(7) 0.0070(7) 0.0042(7)
C10 0.0168(8) 0.0173(8) 0.0152(8) 0.0077(7) 0.0060(7) 0.0031(6)
C11 0.0204(9) 0.0252(10) 0.0182(9) 0.0062(8) 0.0031(7) -0.0028(7)
C12 0.0163(8) 0.0338(11) 0.0214(9) 0.0102(9) 0.0033(7) 0.0009(8)
C13 0.0187(9) 0.0299(10) 0.0213(9) 0.0124(8) 0.0072(7) 0.0064(8)
C14 0.0150(8) 0.0148(8) 0.0187(8) 0.0074(7) 0.0047(7) 0.0034(6)
C15 0.0219(9) 0.0203(9) 0.0204(9) 0.0089(8) 0.0087(7) 0.0015(7)
C16 0.0262(9) 0.0198(9) 0.0168(9) 0.0030(7) 0.0069(7) -0.0004(7)
C17 0.0239(9) 0.0142(8) 0.0231(9) 0.0054(7) 0.0061(7) -0.0002(7)
C18 0.0244(9) 0.0191(9) 0.0258(10) 0.0122(8) 0.0102(8) 0.0027(7)
C19 0.0221(9) 0.0176(8) 0.0192(9) 0.0085(7) 0.0071(7) 0.0037(7)
C20 0.0161(8) 0.0174(9) 0.0203(9) 0.0074(7) 0.0058(7) 0.0028(7)
C21 0.0200(9) 0.0165(8) 0.0246(9) 0.0093(8) 0.0071(7) 0.0040(7)
C22 0.0170(8) 0.0166(8) 0.0214(9) 0.0048(7) 0.0064(7) 0.0010(7)
C23 0.0161(8) 0.0213(9) 0.0179(8) 0.0067(7) 0.0059(7) 0.0042(7)
C24 0.0167(8) 0.0192(9) 0.0179(8) 0.0078(7) 0.0075(7) 0.0051(7)
C25 0.0172(8) 0.0161(8) 0.0195(9) 0.0075(7) 0.0078(7) 0.0031(7)
C26 0.0201(9) 0.0216(9) 0.0199(9) 0.0092(8) 0.0097(7) 0.0074(7)
C27 0.0246(9) 0.0212(9) 0.0247(9) 0.0139(8) 0.0101(8) 0.0075(7)
C28 0.0240(9) 0.0163(8) 0.0253(9) 0.0105(8) 0.0093(8) 0.0045(7)
C29 0.0187(8) 0.0174(8) 0.0193(9) 0.0090(7) 0.0080(7) 0.0055(7)
C30 0.0166(8) 0.0249(9) 0.0187(9) 0.0056(8) 0.0046(7) 0.0036(7)
C31 0.0195(9) 0.0308(10) 0.0194(9) 0.0095(8) 0.0056(7) 0.0089(8)
C32 0.0231(9) 0.0277(10) 0.0211(9) 0.0132(8) 0.0098(8) 0.0113(8)
C33 0.0211(9) 0.0155(8) 0.0199(9) 0.0086(7) 0.0032(7) 0.0036(7)
C34 0.0295(10) 0.0185(9) 0.0261(10) 0.0108(8) 0.0119(8) 0.0075(8)
C35 0.0372(11) 0.0192(9) 0.0227(10) 0.0071(8) 0.0094(8) 0.0103(8)
C36 0.0297(10) 0.0153(9) 0.0239(10) 0.0071(8) 0.0007(8) 0.0002(7)
C37 0.0237(9) 0.0227(10) 0.0285(10) 0.0116(8) 0.0061(8) 0.0004(8)
C38 0.0251(9) 0.0203(9) 0.0218(9) 0.0069(8) 0.0070(8) 0.0033(7)

loop_
_atom_type_symbol
_atom_type_description
_atom_type_scat_dispersion_real
_atom_type_scat_dispersion_imag
_atom_type_scat_source
C C 0.0181 0.0091 'International Tables Vol C Tables 4.2.6.8 and 6.1.1.4'
H H 0.0000 0.0000 'International Tables Vol C Tables 4.2.6.8 and 6.1.1.4'
Cu Cu -1.9646 0.5888 'International Tables Vol C Tables 4.2.6.8 and 6.1.1.4'
N N 0.0311 0.0180 'International Tables Vol C Tables 4.2.6.8 and 6.1.1.4'
O O 0.0492 0.0322 'International Tables Vol C Tables 4.2.6.8 and 6.1.1.4'

loop_
_geom_angle_atom_site_label_1
_geom_angle_atom_site_label_2
_geom_angle_atom_site_label_3
_geom_angle
_geom_angle_site_symmetry_1
_geom_angle_site_symmetry_3
_geom_angle_publ_flag
O1 Cu1 N1 90.42(6) . . ?
O1 Cu1 N2 93.77(6) . . ?
O2 Cu1 O1 160.22(6) . . ?
O2 Cu1 N1 90.87(6) . . ?
O2 Cu1 N2 91.43(6) . . ?
N2 Cu1 N1 160.87(7) . . ?
C1 O1 Cu1 128.34(12) . . ?
C20 O2 Cu1 130.81(12) . . ?
C10 N1 Cu1 126.95(12) . . ?
C10 N1 C14 118.81(15) . . ?
C14 N1 Cu1 114.19(11) . . ?
C29 N2 Cu1 126.81(12) . . ?
C29 N2 C33 118.22(15) . . ?
C33 N2 Cu1 114.94(12) . . ?
O1 C1 C2 115.69(17) . . ?
O1 C1 C6 124.99(16) . . ?
C6 C1 C2 119.32(17) . . ?
C1 C2 H2 119.2 . . ?
C3 C2 C1 121.67(18) . . ?
C3 C2 H2 119.2 . . ?
C2 C3 H3 119.6 . . ?
C2 C3 C4 120.82(17) . . ?
C4 C3 H3 119.6 . . ?
C5 C4 C3 118.97(17) . . ?
C11 C4 C3 121.07(18) . . ?
C11 C4 C5 119.96(18) . . ?
C4 C5 C6 120.82(17) . . ?
C4 C5 C7 117.95(17) . . ?
C7 C5 C6 121.23(17) . . ?
C1 C6 C5 118.32(16) . . ?
C1 C6 C10 122.59(16) . . ?
C5 C6 C10 119.08(16) . . ?
C5 C7 C8 118.14(16) . . ?
C13 C7 C5 120.50(18) . . ?
C13 C7 C8 121.35(18) . . ?
C7 C8 H8 119.0 . . ?
C9 C8 C7 121.91(17) . . ?
C9 C8 H8 119.0 . . ?
C8 C9 H9 119.0 . . ?
C8 C9 C10 122.02(17) . . ?
C10 C9 H9 119.0 . . ?
N1 C10 C6 122.29(16) . . ?
N1 C10 C9 120.21(16) . . ?
C6 C10 C9 117.45(16) . . ?
C4 C11 H11 119.4 . . ?
C12 C11 C4 121.22(18) . . ?
C12 C11 H11 119.4 . . ?
C11 C12 H12 120.3 . . ?
C11 C12 C13 119.44(18) . . ?
C13 C12 H12 120.3 . . ?
C7 C13 H13 119.6 . . ?
C12 C13 C7 120.88(19) . . ?
C12 C13 H13 119.6 . . ?
C15 C14 N1 119.71(16) . . ?
C19 C14 N1 120.04(16) . . ?
C19 C14 C15 120.00(17) . . ?
C14 C15 H15 120.0 . . ?
C16 C15 C14 119.98(17) . . ?
C16 C15 H15 120.0 . . ?
C15 C16 H16 119.9 . . ?
C15 C16 C17 120.11(18) . . ?
C17 C16 H16 119.9 . . ?
C16 C17 H17 120.1 . . ?
C18 C17 C16 119.78(17) . . ?
C18 C17 H17 120.1 . . ?
C17 C18 H18 119.8 . . ?
C17 C18 C19 120.40(17) . . ?
C19 C18 H18 119.8 . . ?
C14 C19 C18 119.73(17) . . ?
C14 C19 H19 120.1 . . ?
C18 C19 H19 120.1 . . ?
O2 C20 C21 115.22(17) . . ?
O2 C20 C25 124.89(16) . . ?
C25 C20 C21 119.89(17) . . ?
C20 C21 H21 119.3 . . ?
C22 C21 C20 121.31(17) . . ?
C22 C21 H21 119.3 . . ?
C21 C22 H22 119.7 . . ?
C21 C22 C23 120.66(17) . . ?
C23 C22 H22 119.7 . . ?
C24 C23 C22 119.17(17) . . ?
C30 C23 C22 120.94(17) . . ?
C30 C23 C24 119.85(18) . . ?
C23 C24 C25 120.92(17) . . ?
C26 C24 C23 118.05(17) . . ?
C26 C24 C25 121.03(17) . . ?
C20 C25 C24 117.97(16) . . ?
C20 C25 C29 122.48(16) . . ?
C24 C25 C29 119.55(16) . . ?
C24 C26 C27 118.18(17) . . ?
C32 C26 C24 120.40(18) . . ?
C32 C26 C27 121.42(18) . . ?
C26 C27 H27 119.1 . . ?
C28 C27 C26 121.88(18) . . ?
C28 C27 H27 119.1 . . ?
C27 C28 H28 118.9 . . ?
C27 C28 C29 122.18(17) . . ?
C29 C28 H28 118.9 . . ?
N2 C29 C25 123.28(16) . . ?
N2 C29 C28 119.67(16) . . ?
C25 C29 C28 117.04(16) . . ?
C23 C30 H30 119.3 . . ?
C31 C30 C23 121.33(18) . . ?
C31 C30 H30 119.3 . . ?
C30 C31 H31 120.2 . . ?
C30 C31 C32 119.54(18) . . ?
C32 C31 H31 120.2 . . ?
C26 C32 H32 119.6 . . ?
C31 C32 C26 120.76(18) . . ?
C31 C32 H32 119.6 . . ?
C34 C33 N2 120.13(17) . . ?
C38 C33 N2 120.23(17) . . ?
C38 C33 C34 119.53(18) . . ?
C33 C34 H34 120.0 . . ?
C35 C34 C33 120.01(19) . . ?
C35 C34 H34 120.0 . . ?
C34 C35 H35 119.8 . . ?
C36 C35 C34 120.33(19) . . ?
C36 C35 H35 119.8 . . ?
C35 C36 H36 120.1 . . ?
C37 C36 C35 119.80(18) . . ?
C37 C36 H36 120.1 . . ?
C36 C37 H37 119.9 . . ?
C36 C37 C38 120.1(2) . . ?
C38 C37 H37 119.9 . . ?
C33 C38 C37 120.22(19) . . ?
C33 C38 H38 119.9 . . ?
C37 C38 H38 119.9 . . ?

loop_
_geom_bond_atom_site_label_1
_geom_bond_atom_site_label_2
_geom_bond_distance
_geom_bond_site_symmetry_2
_geom_bond_publ_flag
Cu1 O1 1.8919(13) . ?
Cu1 O2 1.8758(13) . ?
Cu1 N1 1.9830(15) . ?
Cu1 N2 1.9730(16) . ?
O1 C1 1.291(2) . ?
O2 C20 1.283(2) . ?
N1 C10 1.329(2) . ?
N1 C14 1.433(2) . ?
N2 C29 1.333(2) . ?
N2 C33 1.436(2) . ?
C1 C2 1.436(3) . ?
C1 C6 1.424(3) . ?
C2 H2 0.9500 . ?
C2 C3 1.357(3) . ?
C3 H3 0.9500 . ?
C3 C4 1.425(3) . ?
C4 C5 1.421(3) . ?
C4 C11 1.406(3) . ?
C5 C6 1.438(2) . ?
C5 C7 1.422(3) . ?
C6 C10 1.450(2) . ?
C7 C8 1.433(3) . ?
C7 C13 1.398(3) . ?
C8 H8 0.9500 . ?
C8 C9 1.352(3) . ?
C9 H9 0.9500 . ?
C9 C10 1.453(2) . ?
C11 H11 0.9500 . ?
C11 C12 1.386(3) . ?
C12 H12 0.9500 . ?
C12 C13 1.392(3) . ?
C13 H13 0.9500 . ?
C14 C15 1.390(3) . ?
C14 C19 1.387(3) . ?
C15 H15 0.9500 . ?
C15 C16 1.386(3) . ?
C16 H16 0.9500 . ?
C16 C17 1.386(3) . ?
C17 H17 0.9500 . ?
C17 C18 1.385(3) . ?
C18 H18 0.9500 . ?
C18 C19 1.387(3) . ?
C19 H19 0.9500 . ?
C20 C21 1.441(2) . ?
C20 C25 1.421(3) . ?
C21 H21 0.9500 . ?
C21 C22 1.357(3) . ?
C22 H22 0.9500 . ?
C22 C23 1.426(3) . ?
C23 C24 1.423(3) . ?
C23 C30 1.407(3) . ?
C24 C25 1.435(2) . ?
C24 C26 1.420(3) . ?
C25 C29 1.444(2) . ?
C26 C27 1.426(3) . ?
C26 C32 1.402(3) . ?
C27 H27 0.9500 . ?
C27 C28 1.354(3) . ?
C28 H28 0.9500 . ?
C28 C29 1.453(3) . ?
C30 H30 0.9500 . ?
C30 C31 1.380(3) . ?
C31 H31 0.9500 . ?
C31 C32 1.393(3) . ?
C32 H32 0.9500 . ?
C33 C34 1.393(3) . ?
C33 C38 1.385(3) . ?
C34 H34 0.9500 . ?
C34 C35 1.386(3) . ?
C35 H35 0.9500 . ?
C35 C36 1.386(3) . ?
C36 H36 0.9500 . ?
C36 C37 1.382(3) . ?
C37 H37 0.9500 . ?
C37 C38 1.392(3) . ?
C38 H38 0.9500 . ?

loop_
_geom_torsion_atom_site_label_1
_geom_torsion_atom_site_label_2
_geom_torsion_atom_site_label_3
_geom_torsion_atom_site_label_4
_geom_torsion
_geom_torsion_site_symmetry_1
_geom_torsion_site_symmetry_2
_geom_torsion_site_symmetry_3
_geom_torsion_site_symmetry_4
_geom_torsion_publ_flag
Cu1 O1 C1 C2 162.79(13) . . . . ?
Cu1 O1 C1 C6 -17.3(3) . . . . ?
Cu1 O2 C20 C21 -179.40(12) . . . . ?
Cu1 O2 C20 C25 0.4(3) . . . . ?
Cu1 N1 C10 C6 7.5(3) . . . . ?
Cu1 N1 C10 C9 -170.06(13) . . . . ?
Cu1 N1 C14 C15 73.00(19) . . . . ?
Cu1 N1 C14 C19 -101.20(17) . . . . ?
Cu1 N2 C29 C25 6.5(3) . . . . ?
Cu1 N2 C29 C28 -173.32(13) . . . . ?
Cu1 N2 C33 C34 -91.14(19) . . . . ?
Cu1 N2 C33 C38 84.99(19) . . . . ?
O1 Cu1 O2 C20 107.7(2) . . . . ?
O1 C1 C2 C3 -176.63(18) . . . . ?
O1 C1 C6 C5 177.99(17) . . . . ?
O1 C1 C6 C10 -1.9(3) . . . . ?
O2 Cu1 O1 C1 116.7(2) . . . . ?
O2 C20 C21 C22 178.22(17) . . . . ?
O2 C20 C25 C24 179.06(17) . . . . ?
O2 C20 C25 C29 -1.4(3) . . . . ?
N1 Cu1 O1 C1 22.95(16) . . . . ?
N1 Cu1 O2 C20 -158.59(17) . . . . ?
N1 C14 C15 C16 -173.57(17) . . . . ?
N1 C14 C19 C18 173.56(17) . . . . ?
N2 Cu1 O1 C1 -138.37(16) . . . . ?
N2 Cu1 O2 C20 2.41(17) . . . . ?
N2 C33 C34 C35 176.01(18) . . . . ?
N2 C33 C38 C37 -176.30(18) . . . . ?
C1 C2 C3 C4 -2.2(3) . . . . ?
C1 C6 C10 N1 6.4(3) . . . . ?
C1 C6 C10 C9 -176.00(16) . . . . ?
C2 C1 C6 C5 -2.1(3) . . . . ?
C2 C1 C6 C10 177.97(17) . . . . ?
C2 C3 C4 C5 -0.5(3) . . . . ?
C2 C3 C4 C11 179.45(19) . . . . ?
C3 C4 C5 C6 1.7(3) . . . . ?
C3 C4 C5 C7 -177.80(17) . . . . ?
C3 C4 C11 C12 178.52(19) . . . . ?
C4 C5 C6 C1 -0.4(3) . . . . ?
C4 C5 C6 C10 179.50(16) . . . . ?
C4 C5 C7 C8 177.77(16) . . . . ?
C4 C5 C7 C13 -1.2(3) . . . . ?
C4 C11 C12 C13 -0.3(3) . . . . ?
C5 C4 C11 C12 -1.6(3) . . . . ?
C5 C6 C10 N1 -173.50(16) . . . . ?
C5 C6 C10 C9 4.1(2) . . . . ?
C5 C7 C8 C9 1.2(3) . . . . ?
C5 C7 C13 C12 -0.6(3) . . . . ?
C6 C1 C2 C3 3.5(3) . . . . ?
C6 C5 C7 C8 -1.8(3) . . . . ?
C6 C5 C7 C13 179.23(17) . . . . ?
C7 C5 C6 C1 179.12(16) . . . . ?
C7 C5 C6 C10 -1.0(3) . . . . ?
C7 C8 C9 C10 2.1(3) . . . . ?
C8 C7 C13 C12 -179.56(18) . . . . ?
C8 C9 C10 N1 172.89(17) . . . . ?
C8 C9 C10 C6 -4.8(3) . . . . ?
C10 N1 C14 C15 -104.6(2) . . . . ?
C10 N1 C14 C19 81.2(2) . . . . ?
C11 C4 C5 C6 -178.18(17) . . . . ?
C11 C4 C5 C7 2.3(3) . . . . ?
C11 C12 C13 C7 1.3(3) . . . . ?
C13 C7 C8 C9 -179.76(18) . . . . ?
C14 N1 C10 C6 -175.23(15) . . . . ?
C14 N1 C10 C9 7.2(2) . . . . ?
C14 C15 C16 C17 0.0(3) . . . . ?
C15 C14 C19 C18 -0.6(3) . . . . ?
C15 C16 C17 C18 -0.6(3) . . . . ?
C16 C17 C18 C19 0.6(3) . . . . ?
C17 C18 C19 C14 0.0(3) . . . . ?
C19 C14 C15 C16 0.6(3) . . . . ?
C20 C21 C22 C23 2.6(3) . . . . ?
C20 C25 C29 N2 -2.3(3) . . . . ?
C20 C25 C29 C28 177.50(17) . . . . ?
C21 C20 C25 C24 -1.1(3) . . . . ?
C21 C20 C25 C29 178.42(16) . . . . ?
C21 C22 C23 C24 -0.8(3) . . . . ?
C21 C22 C23 C30 176.75(18) . . . . ?
C22 C23 C24 C25 -2.0(3) . . . . ?
C22 C23 C24 C26 176.96(16) . . . . ?
C22 C23 C30 C31 -175.12(18) . . . . ?
C23 C24 C25 C20 2.9(3) . . . . ?
C23 C24 C25 C29 -176.66(16) . . . . ?
C23 C24 C26 C27 178.42(16) . . . . ?
C23 C24 C26 C32 -1.8(3) . . . . ?
C23 C30 C31 C32 -1.7(3) . . . . ?
C24 C23 C30 C31 2.4(3) . . . . ?
C24 C25 C29 N2 177.25(17) . . . . ?
C24 C25 C29 C28 -3.0(2) . . . . ?
C24 C26 C27 C28 -0.6(3) . . . . ?
C24 C26 C32 C31 2.5(3) . . . . ?
C25 C20 C21 C22 -1.6(3) . . . . ?
C25 C24 C26 C27 -2.6(3) . . . . ?
C25 C24 C26 C32 177.17(17) . . . . ?
C26 C24 C25 C20 -176.05(16) . . . . ?
C26 C24 C25 C29 4.4(3) . . . . ?
C26 C27 C28 C29 2.0(3) . . . . ?
C27 C26 C32 C31 -177.72(17) . . . . ?
C27 C28 C29 N2 179.63(18) . . . . ?
C27 C28 C29 C25 -0.2(3) . . . . ?
C29 N2 C33 C34 90.8(2) . . . . ?
C29 N2 C33 C38 -93.1(2) . . . . ?
C30 C23 C24 C25 -179.56(16) . . . . ?
C30 C23 C24 C26 -0.6(3) . . . . ?
C30 C31 C32 C26 -0.7(3) . . . . ?
C32 C26 C27 C28 179.63(18) . . . . ?
C33 N2 C29 C25 -175.76(16) . . . . ?
C33 N2 C29 C28 4.5(3) . . . . ?
C33 C34 C35 C36 0.2(3) . . . . ?
C34 C33 C38 C37 -0.2(3) . . . . ?
C34 C35 C36 C37 0.1(3) . . . . ?
C35 C36 C37 C38 -0.4(3) . . . . ?
C36 C37 C38 C33 0.4(3) . . . . ?
C38 C33 C34 C35 -0.1(3) . . . . ?
